data_4310353
loop_
_publ_author_name
'Yanhui Shi'
'Changsheng Cao'
'Aaron L. Odom'

_publ_section_title
;
 Synthesis and Group 4 Complexes of Tris(pyrrolyl-\a-methyl)amine
;
_journal_name_full 'Inorganic Chemistry'
_journal_page_first 275
_journal_page_last 281
_journal_paper_doi 10.1021/ic035049v
_journal_volume 43
_journal_year 2004
_chemical_formula_sum 'C20 H29 Cl3 N6 Zr'
_chemical_formula_weight 551.06
_chemical_name_common ZrCl(NHMe2)2(tpa)
_chemical_name_systematic
; 
 ? 
;
_space_group_IT_number 14
_symmetry_cell_setting monoclinic
_symmetry_space_group_name_Hall '-P 2ybc'
_symmetry_space_group_name_H-M 'P 1 21/c 1'
_atom_sites_solution_hydrogens geom
_atom_sites_solution_primary direct
_atom_sites_solution_secondary difmap
_audit_creation_method SHELXL-97
_cell_angle_alpha 90.00
_cell_angle_beta 107.116(3)
_cell_angle_gamma 90.00
_cell_formula_units_Z 4
_cell_length_a 12.468(3)
_cell_length_b 15.019(3)
_cell_length_c 13.703(3)
_cell_measurement_temperature 293(2)
_cell_volume 2452.3(9)
_computing_cell_refinement 'Bruker SMART'
_computing_data_collection 'Bruker SMART'
_computing_data_reduction 'Bruker SHELXTL'
_computing_molecular_graphics 'Bruker SHELXTL'
_computing_publication_material 'Bruker SHELXTL'
_computing_structure_refinement 'SHELXL-97 (Sheldrick, 1997)'
_computing_structure_solution 'SHELXS-97 (Sheldrick, 1990)'
_diffrn_ambient_temperature 293(2)
_diffrn_measured_fraction_theta_full 0.999
_diffrn_measured_fraction_theta_max 0.999
_diffrn_measurement_device_type 'CCD area detector'
_diffrn_measurement_method 'phi and omega scans'
_diffrn_radiation_monochromator graphite
_diffrn_radiation_source 'fine-focus sealed tube'
_diffrn_radiation_type MoK\a
_diffrn_radiation_wavelength 0.71073
_diffrn_reflns_av_R_equivalents 0.0269
_diffrn_reflns_av_sigmaI/netI 0.0304
_diffrn_reflns_limit_h_max 13
_diffrn_reflns_limit_h_min -6
_diffrn_reflns_limit_k_max 16
_diffrn_reflns_limit_k_min -16
_diffrn_reflns_limit_l_max 15
_diffrn_reflns_limit_l_min -15
_diffrn_reflns_number 10930
_diffrn_reflns_theta_full 23.26
_diffrn_reflns_theta_max 23.26
_diffrn_reflns_theta_min 2.06
_exptl_absorpt_coefficient_mu 0.794
_exptl_absorpt_correction_type none
_exptl_crystal_colour yellow
_exptl_crystal_density_diffrn 1.492
_exptl_crystal_density_method 'not measured'
_exptl_crystal_F_000 1128
_refine_diff_density_max 1.246
_refine_diff_density_min -1.089
_refine_diff_density_rms 0.076
_refine_ls_extinction_coef 0.0006(3)
_refine_ls_extinction_expression Fc^*^=kFc[1+0.001xFc^2^\l^3^/sin(2\q)]^-1/4^
_refine_ls_extinction_method SHELXL
_refine_ls_goodness_of_fit_ref 1.040
_refine_ls_hydrogen_treatment mixed
_refine_ls_matrix_type full
_refine_ls_number_parameters 272
_refine_ls_number_reflns 3522
_refine_ls_number_restraints 0
_refine_ls_restrained_S_all 1.040
_refine_ls_R_factor_all 0.0459
_refine_ls_R_factor_gt 0.0372
_refine_ls_shift/su_max 0.003
_refine_ls_shift/su_mean 0.000
_refine_ls_structure_factor_coef Fsqd
_refine_ls_weighting_details 'calc w=1/[\s^2^(Fo^2^)+(0.0475P)^2^+4.8197P] where P=(Fo^2^+2Fc^2^)/3'
_refine_ls_weighting_scheme calc
_refine_ls_wR_factor_gt 0.0923
_refine_ls_wR_factor_ref 0.0974
_reflns_number_gt 2986
_reflns_number_total 3522
_reflns_threshold_expression >2sigma(I)
_cod_data_source_file ic035049vsi20030908_104650_4.cif
_cod_data_source_block shizrtp
_cod_depositor_comments
;
The following automatic conversions were performed:
'_symmetry_cell_setting' value 'Monoclinic' changed to 'monoclinic'
according to '/home/saulius/struct/CIF-dictionaries/cif_core.dic'
dictionary named 'cif_core.dic' version 2.4.1 from 2010-06-29.

Automatic conversion script
Id: cif_fix_enum 1527 2010-12-29 10:47:43Z saulius 
;
_cod_original_cell_volume 2452.5(9)
_cod_database_code 4310353

loop_
_symmetry_equiv_pos_as_xyz
'x, y, z'
'-x, y+1/2, -z+1/2'
'-x, -y, -z'
'x, -y-1/2, z-1/2'

loop_
_atom_site_label
_atom_site_type_symbol
_atom_site_fract_x
_atom_site_fract_y
_atom_site_fract_z
_atom_site_U_iso_or_equiv
_atom_site_adp_type
_atom_site_occupancy
_atom_site_symmetry_multiplicity
_atom_site_calc_flag
_atom_site_refinement_flags
_atom_site_disorder_assembly
_atom_site_disorder_group
Zr Zr 0.29727(3) 0.34936(2) 0.53508(3) 0.01803(15) Uani 1 1 d . . .
Cl Cl 0.49060(8) 0.36008(6) 0.50767(8) 0.0258(2) Uani 1 1 d . . .
Cl1S Cl 0.78246(18) 0.18841(11) 0.48262(15) 0.0877(5) Uani 1 1 d . . .
Cl2S Cl 0.77741(15) 0.16334(15) 0.69056(16) 0.1029(7) Uani 1 1 d . . .
N1 N 0.3078(3) 0.2107(2) 0.4946(2) 0.0240(8) Uani 1 1 d . . .
N2 N 0.1824(3) 0.3758(2) 0.6261(2) 0.0231(7) Uani 1 1 d . . .
N3 N 0.2394(3) 0.4204(2) 0.3898(2) 0.0229(7) Uani 1 1 d . . .
N4 N 0.1150(3) 0.2970(2) 0.4448(2) 0.0214(7) Uani 1 1 d . . .
N5 N 0.3616(3) 0.4974(2) 0.5983(2) 0.0240(7) Uani 1 1 d . . .
N6 N 0.4039(3) 0.2956(2) 0.7051(2) 0.0259(8) Uani 1 1 d . . .
C1S C 0.7743(5) 0.2405(4) 0.5945(4) 0.0668(17) Uani 1 1 d . . .
H1SA H 0.8367 0.2815 0.6183 0.080 Uiso 1 1 calc R . .
H1SB H 0.7054 0.2747 0.5798 0.080 Uiso 1 1 calc R . .
C11 C 0.3954(4) 0.1514(3) 0.5000(3) 0.0305(10) Uani 1 1 d . . .
H11A H 0.4685 0.1679 0.5044 0.037 Uiso 1 1 calc R . .
C12 C 0.3586(4) 0.0663(3) 0.4981(3) 0.0342(10) Uani 1 1 d . . .
H12A H 0.4014 0.0150 0.5012 0.041 Uiso 1 1 calc R . .
C13 C 0.2427(4) 0.0700(3) 0.4905(3) 0.0305(10) Uani 1 1 d . . .
H13A H 0.1952 0.0217 0.4878 0.037 Uiso 1 1 calc R . .
C14 C 0.2142(3) 0.1575(2) 0.4878(3) 0.0249(9) Uani 1 1 d . . .
C15 C 0.1063(3) 0.2040(2) 0.4797(3) 0.0263(9) Uani 1 1 d . . .
H15A H 0.0920 0.2045 0.5455 0.032 Uiso 1 1 calc R . .
H15B H 0.0448 0.1734 0.4312 0.032 Uiso 1 1 calc R . .
C21 C 0.1940(3) 0.4063(3) 0.7249(3) 0.0248(9) Uani 1 1 d . . .
H21A H 0.2618 0.4099 0.7765 0.030 Uiso 1 1 calc R . .
C22 C 0.0934(3) 0.4300(3) 0.7355(3) 0.0266(9) Uani 1 1 d . . .
H22A H 0.0804 0.4528 0.7941 0.032 Uiso 1 1 calc R . .
C23 C 0.0117(3) 0.4136(3) 0.6413(3) 0.0274(9) Uani 1 1 d . . .
H23A H -0.0652 0.4231 0.6262 0.033 Uiso 1 1 calc R . .
C24 C 0.0673(3) 0.3812(2) 0.5766(3) 0.0222(9) Uani 1 1 d . . .
C25 C 0.0287(3) 0.3555(3) 0.4669(3) 0.0238(9) Uani 1 1 d . . .
H25A H 0.0178 0.4083 0.4244 0.029 Uiso 1 1 calc R . .
H25B H -0.0423 0.3241 0.4522 0.029 Uiso 1 1 calc R . .
C31 C 0.2746(3) 0.4949(3) 0.3471(3) 0.0271(9) Uani 1 1 d . . .
H31A H 0.3337 0.5319 0.3810 0.032 Uiso 1 1 calc R . .
C32 C 0.2109(4) 0.5060(3) 0.2490(3) 0.0308(10) Uani 1 1 d . . .
H32A H 0.2185 0.5510 0.2049 0.037 Uiso 1 1 calc R . .
C33 C 0.1309(3) 0.4370(3) 0.2263(3) 0.0289(10) Uani 1 1 d . . .
H33A H 0.0755 0.4280 0.1647 0.035 Uiso 1 1 calc R . .
C34 C 0.1502(3) 0.3858(3) 0.3119(3) 0.0233(9) Uani 1 1 d . . .
C35 C 0.1024(3) 0.2999(3) 0.3336(3) 0.0251(9) Uani 1 1 d . . .
H35A H 0.0238 0.2958 0.2948 0.030 Uiso 1 1 calc R . .
H35B H 0.1420 0.2504 0.3145 0.030 Uiso 1 1 calc R . .
C51 C 0.2697(4) 0.5630(3) 0.5852(3) 0.0316(10) Uani 1 1 d . . .
H51A H 0.3007 0.6196 0.6118 0.047 Uiso 1 1 calc R . .
H51B H 0.2190 0.5430 0.6215 0.047 Uiso 1 1 calc R . .
H51C H 0.2300 0.5689 0.5140 0.047 Uiso 1 1 calc R . .
C52 C 0.4431(4) 0.5095(3) 0.7012(3) 0.0332(10) Uani 1 1 d . . .
H52A H 0.4587 0.5717 0.7136 0.050 Uiso 1 1 calc R . .
H52B H 0.5113 0.4785 0.7044 0.050 Uiso 1 1 calc R . .
H52C H 0.4118 0.4860 0.7520 0.050 Uiso 1 1 calc R . .
C61 C 0.3462(4) 0.2145(3) 0.7290(3) 0.0315(10) Uani 1 1 d . . .
H61A H 0.3869 0.1925 0.7954 0.047 Uiso 1 1 calc R . .
H61B H 0.3438 0.1694 0.6788 0.047 Uiso 1 1 calc R . .
H61C H 0.2712 0.2296 0.7282 0.047 Uiso 1 1 calc R . .
C62 C 0.5256(3) 0.2760(3) 0.7331(3) 0.0360(11) Uani 1 1 d . . .
H62A H 0.5510 0.2558 0.8025 0.054 Uiso 1 1 calc R . .
H62B H 0.5657 0.3290 0.7259 0.054 Uiso 1 1 calc R . .
H62C H 0.5390 0.2305 0.6888 0.054 Uiso 1 1 calc R . .

loop_
_atom_site_aniso_label
_atom_site_aniso_U_11
_atom_site_aniso_U_22
_atom_site_aniso_U_33
_atom_site_aniso_U_23
_atom_site_aniso_U_13
_atom_site_aniso_U_12
Zr 0.0160(2) 0.0178(2) 0.0206(2) 0.00049(15) 0.00574(16) 0.00040(15)
Cl 0.0194(5) 0.0272(5) 0.0325(5) 0.0009(4) 0.0103(4) -0.0008(4)
Cl1S 0.1159(15) 0.0572(10) 0.0969(13) 0.0043(9) 0.0422(11) 0.0076(10)
Cl2S 0.0645(11) 0.1390(17) 0.1030(14) 0.0736(13) 0.0213(10) 0.0066(11)
N1 0.0214(18) 0.0206(18) 0.0295(19) -0.0019(14) 0.0067(15) 0.0007(14)
N2 0.0223(19) 0.0234(17) 0.0251(18) 0.0013(14) 0.0091(15) 0.0007(14)
N3 0.0231(18) 0.0233(17) 0.0231(18) -0.0007(14) 0.0082(15) -0.0017(14)
N4 0.0187(17) 0.0204(17) 0.0250(18) -0.0007(14) 0.0061(14) 0.0014(14)
N5 0.0227(18) 0.0207(17) 0.0269(18) -0.0020(14) 0.0049(15) 0.0011(14)
N6 0.0196(18) 0.0271(18) 0.0289(19) 0.0076(15) 0.0038(15) 0.0007(14)
C1S 0.062(4) 0.063(4) 0.075(4) 0.020(3) 0.018(3) 0.009(3)
C11 0.024(2) 0.028(2) 0.038(3) -0.0029(19) 0.0088(19) 0.0076(19)
C12 0.036(3) 0.022(2) 0.044(3) -0.0008(19) 0.011(2) 0.0095(19)
C13 0.035(3) 0.020(2) 0.035(2) -0.0009(18) 0.008(2) -0.0026(19)
C14 0.028(2) 0.021(2) 0.025(2) -0.0012(17) 0.0079(18) -0.0023(18)
C15 0.026(2) 0.020(2) 0.034(2) -0.0015(17) 0.0091(19) -0.0041(17)
C21 0.026(2) 0.026(2) 0.023(2) -0.0020(17) 0.0075(18) -0.0001(18)
C22 0.033(2) 0.022(2) 0.027(2) 0.0017(17) 0.0124(19) 0.0054(18)
C23 0.022(2) 0.027(2) 0.035(2) 0.0044(18) 0.0122(19) 0.0077(18)
C24 0.018(2) 0.020(2) 0.029(2) 0.0023(17) 0.0088(17) 0.0001(16)
C25 0.018(2) 0.024(2) 0.029(2) 0.0006(17) 0.0070(17) 0.0012(17)
C31 0.026(2) 0.027(2) 0.031(2) 0.0043(18) 0.0113(19) -0.0034(18)
C32 0.036(3) 0.031(2) 0.030(2) 0.0083(19) 0.015(2) 0.006(2)
C33 0.030(2) 0.033(2) 0.021(2) -0.0016(18) 0.0045(18) 0.0098(19)
C34 0.023(2) 0.025(2) 0.023(2) -0.0018(17) 0.0074(17) 0.0056(17)
C35 0.021(2) 0.027(2) 0.025(2) -0.0054(17) 0.0028(17) 0.0018(17)
C51 0.039(3) 0.021(2) 0.035(2) 0.0000(18) 0.011(2) 0.0038(19)
C52 0.031(3) 0.030(2) 0.036(3) -0.0034(19) 0.005(2) -0.0067(19)
C61 0.036(3) 0.030(2) 0.029(2) 0.0092(19) 0.011(2) 0.0008(19)
C62 0.026(2) 0.040(3) 0.038(3) 0.011(2) 0.003(2) 0.006(2)

loop_
_atom_type_symbol
_atom_type_description
_atom_type_scat_dispersion_real
_atom_type_scat_dispersion_imag
_atom_type_scat_source
C C 0.0033 0.0016 'International Tables Vol C Tables 4.2.6.8 and 6.1.1.4'
H H 0.0000 0.0000 'International Tables Vol C Tables 4.2.6.8 and 6.1.1.4'
N N 0.0061 0.0033 'International Tables Vol C Tables 4.2.6.8 and 6.1.1.4'
Zr Zr -2.9673 0.5597 'International Tables Vol C Tables 4.2.6.8 and 6.1.1.4'
Cl Cl 0.1484 0.1585 'International Tables Vol C Tables 4.2.6.8 and 6.1.1.4'

loop_
_geom_angle_atom_site_label_1
_geom_angle_atom_site_label_2
_geom_angle_atom_site_label_3
_geom_angle
_geom_angle_site_symmetry_1
_geom_angle_site_symmetry_3
_geom_angle_publ_flag
N1 Zr N3 105.34(12) . . ?
N1 Zr N2 114.70(12) . . ?
N3 Zr N2 109.47(12) . . ?
N1 Zr N4 70.72(11) . . ?
N3 Zr N4 71.27(11) . . ?
N2 Zr N4 70.86(11) . . ?
N1 Zr N5 158.34(11) . . ?
N3 Zr N5 82.19(11) . . ?
N2 Zr N5 80.45(11) . . ?
N4 Zr N5 130.63(10) . . ?
N1 Zr N6 82.54(12) . . ?
N3 Zr N6 165.17(11) . . ?
N2 Zr N6 77.39(11) . . ?
N4 Zr N6 123.53(11) . . ?
N5 Zr N6 86.16(11) . . ?
N1 Zr Cl 83.81(9) . . ?
N3 Zr Cl 84.73(8) . . ?
N2 Zr Cl 151.04(9) . . ?
N4 Zr Cl 138.04(8) . . ?
N5 Zr Cl 76.60(8) . . ?
N6 Zr Cl 83.65(8) . . ?
C11 N1 C14 105.4(3) . . ?
C11 N1 Zr 134.8(3) . . ?
C14 N1 Zr 117.0(2) . . ?
C21 N2 C24 104.5(3) . . ?
C21 N2 Zr 135.4(3) . . ?
C24 N2 Zr 118.9(2) . . ?
C31 N3 C34 104.8(3) . . ?
C31 N3 Zr 135.6(3) . . ?
C34 N3 Zr 119.4(2) . . ?
C35 N4 C25 109.1(3) . . ?
C35 N4 C15 111.1(3) . . ?
C25 N4 C15 111.2(3) . . ?
C35 N4 Zr 108.7(2) . . ?
C25 N4 Zr 109.7(2) . . ?
C15 N4 Zr 107.0(2) . . ?
C51 N5 C52 108.8(3) . . ?
C51 N5 Zr 113.7(2) . . ?
C52 N5 Zr 120.7(2) . . ?
C62 N6 C61 107.6(3) . . ?
C62 N6 Zr 122.6(2) . . ?
C61 N6 Zr 108.3(2) . . ?
Cl2S C1S Cl1S 111.7(4) . . ?
C12 C11 N1 110.3(4) . . ?
C11 C12 C13 107.2(4) . . ?
C14 C13 C12 107.0(4) . . ?
C13 C14 N1 110.2(3) . . ?
C13 C14 C15 132.7(4) . . ?
N1 C14 C15 117.1(3) . . ?
C14 C15 N4 108.3(3) . . ?
C22 C21 N2 110.8(3) . . ?
C21 C22 C23 107.4(4) . . ?
C24 C23 C22 106.7(4) . . ?
C23 C24 N2 110.5(3) . . ?
C23 C24 C25 132.3(4) . . ?
N2 C24 C25 117.2(3) . . ?
C24 C25 N4 108.7(3) . . ?
C32 C31 N3 110.5(4) . . ?
C31 C32 C33 107.4(4) . . ?
C34 C33 C32 106.9(4) . . ?
C33 C34 N3 110.4(3) . . ?
C33 C34 C35 132.9(4) . . ?
N3 C34 C35 116.5(3) . . ?
N4 C35 C34 107.6(3) . . ?

loop_
_geom_bond_atom_site_label_1
_geom_bond_atom_site_label_2
_geom_bond_distance
_geom_bond_site_symmetry_2
_geom_bond_publ_flag
Zr N1 2.169(3) . ?
Zr N3 2.186(3) . ?
Zr N2 2.195(3) . ?
Zr N4 2.378(3) . ?
Zr N5 2.435(3) . ?
Zr N6 2.454(3) . ?
Zr Cl 2.5515(11) . ?
Cl1S C1S 1.751(6) . ?
Cl2S C1S 1.746(6) . ?
N1 C11 1.394(5) . ?
N1 C14 1.394(5) . ?
N2 C21 1.395(5) . ?
N2 C24 1.397(5) . ?
N3 C31 1.393(5) . ?
N3 C34 1.395(5) . ?
N4 C35 1.486(5) . ?
N4 C25 1.488(5) . ?
N4 C15 1.490(5) . ?
N5 C51 1.481(5) . ?
N5 C52 1.486(5) . ?
N6 C62 1.482(5) . ?
N6 C61 1.498(5) . ?
C11 C12 1.357(6) . ?
C12 C13 1.420(6) . ?
C13 C14 1.360(5) . ?
C14 C15 1.490(5) . ?
C21 C22 1.352(6) . ?
C22 C23 1.410(6) . ?
C23 C24 1.366(5) . ?
C24 C25 1.488(5) . ?
C31 C32 1.355(6) . ?
C32 C33 1.408(6) . ?
C33 C34 1.364(6) . ?
C34 C35 1.489(6) . ?
